data_1556139
loop_
_publ_author_name
'Barluenga, Jos\'e'
'\'Alvarez-Fern\'andez, Ana'
'Su\'arez-Rodr\'iguez, Tatiana'
'Su\'arez-Sobrino, \'Angel L'
'Tom\'as, Miguel'

_publ_section_title
;
 A simple metal-promoted three-step access to n/5/m angular carbocyclic
 systems.
;
_journal_issue 3
_journal_name_full 'Organic letters'
_journal_page_first 488
_journal_page_last 491
_journal_paper_doi 10.1021/ol303269r
_journal_volume 15
_journal_year 2013
_chemical_formula_moiety 'C17 H20 O5'
_chemical_formula_sum 'C17 H20 O5'
_chemical_formula_weight 304.33
_space_group_IT_number 2
_space_group_name_Hall '-P 1'
_space_group_name_H-M_alt 'P -1'
_symmetry_cell_setting triclinic
_symmetry_space_group_name_Hall '-P 1'
_symmetry_space_group_name_H-M 'P -1'
_atom_sites_solution_hydrogens geom
_atom_sites_solution_primary direct
_atom_sites_solution_secondary difmap
_audit_creation_method SHELXL-97
_cell_angle_alpha 95.867(3)
_cell_angle_beta 107.824(4)
_cell_angle_gamma 103.956(4)
_cell_formula_units_Z 2
_cell_length_a 8.7914(4)
_cell_length_b 9.2136(4)
_cell_length_c 10.4275(4)
_cell_measurement_reflns_used 4839
_cell_measurement_temperature 293(2)
_cell_measurement_theta_max 30.5671
_cell_measurement_theta_min 2.3157
_cell_volume 766.06(6)
_computing_cell_refinement
;
CrysAlis RED, Oxford Diffraction Ltd.,
Version 1.171.32.5 (release 08-05-2007 CrysAlis171 .NET)
(compiled May  8 2007,13:10:02)
;
_computing_data_collection
;
CrysAlis CCD, Oxford Diffraction Ltd.,
Version 1.171.32.5 (release 08-05-2007 CrysAlis171 .NET)
(compiled May  8 2007,13:10:02)
;
_computing_data_reduction
;
CrysAlis RED, Oxford Diffraction Ltd.,
Version 1.171.32.5 (release 08-05-2007 CrysAlis171 .NET)
(compiled May  8 2007,13:10:02)
;
_computing_molecular_graphics 'PLATON (Spek, 2006)'
_computing_publication_material 'SHELXL-97(Sheldrick, 1997)'
_computing_structure_refinement 'SHELXL-97 (Sheldrick, 1997)'
_computing_structure_solution 'SIR-92 (Altomare, 1994)'
_diffrn_ambient_temperature 293(2)
_diffrn_detector_area_resol_mean 8.2640
_diffrn_measured_fraction_theta_full 0.999
_diffrn_measured_fraction_theta_max 0.894
_diffrn_measurement_device_type
;
 Oxford Diffraction Xcalibur Nova
;
_diffrn_measurement_method '\f and \w scans'
_diffrn_radiation_monochromator graphite
_diffrn_radiation_source 'Nova (Cu) X-ray Source'
_diffrn_radiation_type MoK\a
_diffrn_radiation_wavelength 0.71070
_diffrn_reflns_av_R_equivalents 0.0348
_diffrn_reflns_av_sigmaI/netI 0.0438
_diffrn_reflns_limit_h_max 12
_diffrn_reflns_limit_h_min -12
_diffrn_reflns_limit_k_max 13
_diffrn_reflns_limit_k_min -13
_diffrn_reflns_limit_l_max 12
_diffrn_reflns_limit_l_min -14
_diffrn_reflns_number 14683
_diffrn_reflns_theta_full 25.00
_diffrn_reflns_theta_max 30.63
_diffrn_reflns_theta_min 2.32
_diffrn_standards_number 0
_exptl_absorpt_coefficient_mu 0.097
_exptl_absorpt_correction_T_max 1.00000
_exptl_absorpt_correction_T_min 0.94716
_exptl_absorpt_correction_type multi-scan
_exptl_absorpt_process_details
;
CrysAlis RED, Oxford Diffraction Ltd.,
Version 1.171.32.5 (release 08-05-2007 CrysAlis171 .NET)
(compiled May  8 2007,13:10:02)
Empirical absorption correction using spherical harmonics,
 implemented in SCALE3 ABSPACK scaling algorithm.
;
_exptl_crystal_colour colorless
_exptl_crystal_density_diffrn 1.319
_exptl_crystal_density_method 'not measured'
_exptl_crystal_description prism
_exptl_crystal_F_000 324
_exptl_crystal_size_max 0.40
_exptl_crystal_size_mid 0.37
_exptl_crystal_size_min 0.16
_refine_diff_density_max 0.249
_refine_diff_density_min -0.150
_refine_diff_density_rms 0.036
_refine_ls_extinction_method none
_refine_ls_goodness_of_fit_ref 1.045
_refine_ls_hydrogen_treatment noref
_refine_ls_matrix_type full
_refine_ls_number_parameters 199
_refine_ls_number_reflns 4217
_refine_ls_number_restraints 0
_refine_ls_restrained_S_all 1.045
_refine_ls_R_factor_all 0.0849
_refine_ls_R_factor_gt 0.0482
_refine_ls_shift/su_max 0.000
_refine_ls_shift/su_mean 0.000
_refine_ls_structure_factor_coef Fsqd
_refine_ls_weighting_details 'calc w=1/[\s^2^(Fo^2^)+(0.0651P)^2^+0.0000P] where P=(Fo^2^+2Fc^2^)/3'
_refine_ls_weighting_scheme calc
_refine_ls_wR_factor_gt 0.1186
_refine_ls_wR_factor_ref 0.1294
_reflns_number_gt 2722
_reflns_number_total 4217
_reflns_threshold_expression >2\s(I)
_cod_data_source_file ol303269r_si_001.cif
_cod_data_source_block 5c
_cod_database_code 1556139

loop_
_symmetry_equiv_pos_as_xyz
'x, y, z'
'-x, -y, -z'

loop_
_atom_site_label
_atom_site_type_symbol
_atom_site_fract_x
_atom_site_fract_y
_atom_site_fract_z
_atom_site_U_iso_or_equiv
_atom_site_adp_type
_atom_site_occupancy
_atom_site_symmetry_multiplicity
_atom_site_calc_flag
_atom_site_refinement_flags
O4 O 1.33356(14) 0.10403(13) 0.50290(10) 0.0485(3) Uani 1 1 d .
O5 O 1.01438(13) -0.03397(11) 0.27170(9) 0.0420(3) Uani 1 1 d .
O3 O 1.19616(15) 0.07491(13) 0.17484(11) 0.0559(3) Uani 1 1 d .
O1 O 0.65854(15) 0.31146(15) 0.43272(12) 0.0602(3) Uani 1 1 d .
O2 O 1.25568(17) 0.27822(16) 0.60996(11) 0.0677(4) Uani 1 1 d .
C4 C 0.90497(16) 0.30792(15) 0.21916(13) 0.0313(3) Uani 1 1 d .
C3 C 0.99552(16) 0.25921(14) 0.34959(12) 0.0289(3) Uani 1 1 d .
C10 C 1.15859(16) 0.22567(15) 0.36213(13) 0.0316(3) Uani 1 1 d .
C2 C 0.91434(18) 0.25711(16) 0.43856(14) 0.0377(3) Uani 1 1 d .
H2 H 0.9439 0.2228 0.5210 0.045 Uiso 1 1 calc R
C15 C 1.12876(18) 0.08187(16) 0.25750(13) 0.0350(3) Uani 1 1 d .
C14 C 1.25062(18) 0.20544(17) 0.50642(14) 0.0373(3) Uani 1 1 d .
C5 C 0.79440(17) 0.39253(16) 0.26961(14) 0.0375(3) Uani 1 1 d .
H5 H 0.8652 0.4969 0.3110 0.045 Uiso 1 1 calc R
C12 C 1.1887(2) 0.42992(18) 0.21802(17) 0.0493(4) Uani 1 1 d .
H12 H 1.2542 0.4915 0.1781 0.059 Uiso 1 1 calc R
C6 C 0.79148(19) 0.16463(16) 0.10856(13) 0.0387(3) Uani 1 1 d .
H6B H 0.8596 0.1231 0.0660 0.046 Uiso 1 1 calc R
H6A H 0.7428 0.0879 0.1531 0.046 Uiso 1 1 calc R
C7 C 0.6522(2) 0.1973(2) -0.00224(16) 0.0529(4) Uani 1 1 d .
H7B H 0.7000 0.2702 -0.0503 0.063 Uiso 1 1 calc R
H7A H 0.5864 0.1041 -0.0682 0.063 Uiso 1 1 calc R
C1 C 0.77124(18) 0.31699(17) 0.38737(15) 0.0399(3) Uani 1 1 d .
C9 C 0.6398(2) 0.40661(19) 0.16194(17) 0.0510(4) Uani 1 1 d .
H9A H 0.5685 0.4377 0.2075 0.061 Uiso 1 1 calc R
H9B H 0.6731 0.4859 0.1132 0.061 Uiso 1 1 calc R
C11 C 1.27543(18) 0.36499(17) 0.33440(16) 0.0424(4) Uani 1 1 d .
H11A H 1.3244 0.4435 0.4166 0.051 Uiso 1 1 calc R
H11B H 1.3655 0.3345 0.3150 0.051 Uiso 1 1 calc R
C13 C 1.0255(2) 0.40665(18) 0.16710(16) 0.0451(4) Uani 1 1 d .
H13 H 0.9836 0.4542 0.0952 0.054 Uiso 1 1 calc R
C8 C 0.5408(2) 0.2603(2) 0.05917(19) 0.0608(5) Uani 1 1 d .
H8A H 0.4896 0.1858 0.1043 0.073 Uiso 1 1 calc R
H8B H 0.4524 0.2796 -0.0133 0.073 Uiso 1 1 calc R
C16 C 1.4453(2) 0.0931(2) 0.63399(17) 0.0644(5) Uani 1 1 d .
H16B H 1.4994 0.0169 0.6205 0.097 Uiso 1 1 calc R
H16A H 1.3827 0.0654 0.6932 0.097 Uiso 1 1 calc R
H16C H 1.5277 0.1896 0.6752 0.097 Uiso 1 1 calc R
C17 C 0.9719(2) -0.17613(18) 0.17775(18) 0.0602(5) Uani 1 1 d .
H17A H 0.8890 -0.2517 0.1962 0.090 Uiso 1 1 calc R
H17B H 1.0698 -0.2095 0.1895 0.090 Uiso 1 1 calc R
H17C H 0.9286 -0.1615 0.0852 0.090 Uiso 1 1 calc R

loop_
_atom_site_aniso_label
_atom_site_aniso_U_11
_atom_site_aniso_U_22
_atom_site_aniso_U_33
_atom_site_aniso_U_23
_atom_site_aniso_U_13
_atom_site_aniso_U_12
O4 0.0567(7) 0.0602(7) 0.0323(5) 0.0064(5) 0.0062(5) 0.0362(6)
O5 0.0527(7) 0.0353(5) 0.0372(5) 0.0009(4) 0.0172(5) 0.0115(5)
O3 0.0665(8) 0.0621(7) 0.0463(6) -0.0016(5) 0.0342(6) 0.0174(6)
O1 0.0501(7) 0.0771(8) 0.0679(8) 0.0113(7) 0.0346(6) 0.0269(6)
O2 0.0832(9) 0.0897(9) 0.0308(6) -0.0064(6) 0.0032(6) 0.0545(8)
C4 0.0328(7) 0.0323(7) 0.0296(6) 0.0077(5) 0.0091(6) 0.0122(6)
C3 0.0312(7) 0.0266(6) 0.0267(6) 0.0016(5) 0.0081(5) 0.0080(5)
C10 0.0334(7) 0.0350(7) 0.0268(6) 0.0029(5) 0.0087(5) 0.0139(6)
C2 0.0399(8) 0.0457(8) 0.0297(7) 0.0066(6) 0.0129(6) 0.0153(7)
C15 0.0384(8) 0.0400(8) 0.0284(7) 0.0050(6) 0.0091(6) 0.0182(6)
C14 0.0359(8) 0.0435(8) 0.0306(7) 0.0021(6) 0.0066(6) 0.0161(6)
C5 0.0341(8) 0.0322(7) 0.0436(8) 0.0025(6) 0.0089(6) 0.0124(6)
C12 0.0476(10) 0.0492(9) 0.0593(10) 0.0216(8) 0.0289(8) 0.0104(8)
C6 0.0455(8) 0.0403(8) 0.0273(7) 0.0048(6) 0.0071(6) 0.0145(7)
C7 0.0546(10) 0.0512(9) 0.0370(8) 0.0061(7) -0.0046(7) 0.0139(8)
C1 0.0374(8) 0.0410(8) 0.0404(8) -0.0014(6) 0.0150(7) 0.0115(6)
C9 0.0422(9) 0.0494(9) 0.0611(10) 0.0121(8) 0.0086(8) 0.0236(8)
C11 0.0330(8) 0.0451(8) 0.0491(9) 0.0051(7) 0.0159(7) 0.0103(7)
C13 0.0494(10) 0.0495(9) 0.0437(8) 0.0236(7) 0.0190(7) 0.0176(7)
C8 0.0412(9) 0.0589(11) 0.0656(11) 0.0122(9) -0.0060(8) 0.0156(8)
C16 0.0695(12) 0.0830(13) 0.0407(9) 0.0145(9) 0.0005(8) 0.0444(11)
C17 0.0783(13) 0.0404(9) 0.0528(10) -0.0076(8) 0.0193(9) 0.0115(9)

loop_
_atom_type_symbol
_atom_type_description
_atom_type_scat_dispersion_real
_atom_type_scat_dispersion_imag
_atom_type_scat_source
C C 0.0033 0.0016 'International Tables Vol C Tables 4.2.6.8 and 6.1.1.4'
H H 0.0000 0.0000 'International Tables Vol C Tables 4.2.6.8 and 6.1.1.4'
O O 0.0106 0.0060 'International Tables Vol C Tables 4.2.6.8 and 6.1.1.4'

loop_
_geom_angle_atom_site_label_1
_geom_angle_atom_site_label_2
_geom_angle_atom_site_label_3
_geom_angle
C14 O4 C16 115.90(11)
C15 O5 C17 115.93(11)
C13 C4 C3 111.20(12)
C13 C4 C6 111.03(11)
C3 C4 C6 109.69(10)
C13 C4 C5 113.57(12)
C3 C4 C5 101.45(10)
C6 C4 C5 109.49(11)
C2 C3 C10 130.01(12)
C2 C3 C4 111.56(12)
C10 C3 C4 118.40(10)
C3 C10 C14 112.88(10)
C3 C10 C15 110.17(11)
C14 C10 C15 109.48(10)
C3 C10 C11 108.18(11)
C14 C10 C11 105.95(11)
C15 C10 C11 110.08(11)
C3 C2 C1 109.99(13)
C3 C2 H2 125.0
C1 C2 H2 125.0
O3 C15 O5 124.67(13)
O3 C15 C10 125.28(13)
O5 C15 C10 110.04(11)
O2 C14 O4 123.77(13)
O2 C14 C10 124.58(12)
O4 C14 C10 111.51(11)
C1 C5 C9 117.70(13)
C1 C5 C4 102.59(11)
C9 C5 C4 117.33(11)
C1 C5 H5 106.1
C9 C5 H5 106.1
C4 C5 H5 106.1
C13 C12 C11 124.93(14)
C13 C12 H12 117.5
C11 C12 H12 117.5
C7 C6 C4 113.30(12)
C7 C6 H6B 108.9
C4 C6 H6B 108.9
C7 C6 H6A 108.9
C4 C6 H6A 108.9
H6B C6 H6A 107.7
C8 C7 C6 110.88(13)
C8 C7 H7B 109.5
C6 C7 H7B 109.5
C8 C7 H7A 109.5
C6 C7 H7A 109.5
H7B C7 H7A 108.1
O1 C1 C2 126.99(14)
O1 C1 C5 126.38(14)
C2 C1 C5 106.59(11)
C8 C9 C5 113.35(12)
C8 C9 H9A 108.9
C5 C9 H9A 108.9
C8 C9 H9B 108.9
C5 C9 H9B 108.9
H9A C9 H9B 107.7
C12 C11 C10 113.34(12)
C12 C11 H11A 108.9
C10 C11 H11A 108.9
C12 C11 H11B 108.9
C10 C11 H11B 108.9
H11A C11 H11B 107.7
C12 C13 C4 123.36(14)
C12 C13 H13 118.3
C4 C13 H13 118.3
C7 C8 C9 110.76(14)
C7 C8 H8A 109.5
C9 C8 H8A 109.5
C7 C8 H8B 109.5
C9 C8 H8B 109.5
H8A C8 H8B 108.1
O4 C16 H16B 109.5
O4 C16 H16A 109.5
H16B C16 H16A 109.5
O4 C16 H16C 109.5
H16B C16 H16C 109.5
H16A C16 H16C 109.5
O5 C17 H17A 109.5
O5 C17 H17B 109.5
H17A C17 H17B 109.5
O5 C17 H17C 109.5
H17A C17 H17C 109.5
H17B C17 H17C 109.5

loop_
_geom_bond_atom_site_label_1
_geom_bond_atom_site_label_2
_geom_bond_distance
O4 C14 1.3205(16)
O4 C16 1.4482(18)
O5 C15 1.3334(18)
O5 C17 1.4465(17)
O3 C15 1.1907(16)
O1 C1 1.2146(16)
O2 C14 1.1940(16)
C4 C13 1.495(2)
C4 C3 1.5229(18)
C4 C6 1.5548(19)
C4 C5 1.5570(18)
C3 C2 1.3314(18)
C3 C10 1.5083(18)
C10 C14 1.5291(18)
C10 C15 1.5416(18)
C10 C11 1.552(2)
C2 C1 1.468(2)
C2 H2 0.9300
C5 C1 1.514(2)
C5 C9 1.519(2)
C5 H5 0.9800
C12 C13 1.322(2)
C12 C11 1.488(2)
C12 H12 0.9300
C6 C7 1.519(2)
C6 H6B 0.9700
C6 H6A 0.9700
C7 C8 1.513(3)
C7 H7B 0.9700
C7 H7A 0.9700
C9 C8 1.514(2)
C9 H9A 0.9700
C9 H9B 0.9700
C11 H11A 0.9700
C11 H11B 0.9700
C13 H13 0.9300
C8 H8A 0.9700
C8 H8B 0.9700
C16 H16B 0.9600
C16 H16A 0.9600
C16 H16C 0.9600
C17 H17A 0.9600
C17 H17B 0.9600
C17 H17C 0.9600

loop_
_geom_torsion_atom_site_label_1
_geom_torsion_atom_site_label_2
_geom_torsion_atom_site_label_3
_geom_torsion_atom_site_label_4
_geom_torsion
C13 C4 C3 C2 141.94(13)
C6 C4 C3 C2 -94.86(13)
C5 C4 C3 C2 20.86(14)
C13 C4 C3 C10 -36.50(16)
C6 C4 C3 C10 86.70(14)
C5 C4 C3 C10 -157.58(11)
C2 C3 C10 C14 -8.1(2)
C4 C3 C10 C14 169.97(11)
C2 C3 C10 C15 114.59(15)
C4 C3 C10 C15 -67.30(14)
C2 C3 C10 C11 -125.04(15)
C4 C3 C10 C11 53.07(14)
C10 C3 C2 C1 172.75(13)
C4 C3 C2 C1 -5.46(16)
C17 O5 C15 O3 -0.3(2)
C17 O5 C15 C10 178.93(12)
C3 C10 C15 O3 125.20(15)
C14 C10 C15 O3 -110.11(15)
C11 C10 C15 O3 5.97(19)
C3 C10 C15 O5 -54.02(14)
C14 C10 C15 O5 70.68(14)
C11 C10 C15 O5 -173.25(11)
C16 O4 C14 O2 -4.9(2)
C16 O4 C14 C10 170.92(14)
C3 C10 C14 O2 -37.9(2)
C15 C10 C14 O2 -160.98(15)
C11 C10 C14 O2 80.35(18)
C3 C10 C14 O4 146.33(12)
C15 C10 C14 O4 23.22(16)
C11 C10 C14 O4 -95.46(13)
C13 C4 C5 C1 -146.11(12)
C3 C4 C5 C1 -26.71(13)
C6 C4 C5 C1 89.16(12)
C13 C4 C5 C9 83.22(16)
C3 C4 C5 C9 -157.37(13)
C6 C4 C5 C9 -41.50(16)
C13 C4 C6 C7 -77.76(16)
C3 C4 C6 C7 158.94(12)
C5 C4 C6 C7 48.43(16)
C4 C6 C7 C8 -59.44(18)
C3 C2 C1 O1 168.91(14)
C3 C2 C1 C5 -13.10(16)
C9 C5 C1 O1 -26.5(2)
C4 C5 C1 O1 -156.95(14)
C9 C5 C1 C2 155.48(12)
C4 C5 C1 C2 25.04(14)
C1 C5 C9 C8 -78.77(17)
C4 C5 C9 C8 44.5(2)
C13 C12 C11 C10 19.0(2)
C3 C10 C11 C12 -41.75(15)
C14 C10 C11 C12 -163.04(12)
C15 C10 C11 C12 78.69(14)
C11 C12 C13 C4 -1.3(3)
C3 C4 C13 C12 8.6(2)
C6 C4 C13 C12 -113.82(16)
C5 C4 C13 C12 122.29(16)
C6 C7 C8 C9 59.54(19)
C5 C9 C8 C7 -51.78(19)
